data_1531322
loop_
_publ_author_name
'Fuentes, A.F.'
'Hernandez-Ibarra, O.'
'Escalante-Garcia, J.I.'
'Mendoza-Suarez, G.'
'Boulahya, K.'
'Amador, U.'

_publ_section_title
;
 Structural analysis of several W(VI) and Mo(VI) complex perovskites
 prepared by the polymeric precursors method
;
_journal_name_full 'Journal of Solid State Chemistry'
_journal_page_first 319
_journal_page_last 327
_journal_volume 173
_journal_year 2003
_chemical_formula_sum 'In0.667 O3 Sr W0.333'
_chemical_name_systematic 'Sr (In0.667 W0.333) O3'
_space_group_IT_number 62
_symmetry_space_group_name_Hall '-P 2ac 2n'
_symmetry_space_group_name_H-M 'P n m a'
_cell_angle_alpha 90
_cell_angle_beta 90
_cell_angle_gamma 90
_cell_formula_units_Z 4
_cell_length_a 5.7673
_cell_length_b 8.1413
_cell_length_c 5.7541
_cell_volume 270.174
_citation_journal_id_ASTM JSSCBI
_cod_data_source_file Fuentes_JSSCBI_2003_1599.cif
_cod_data_source_block In0.667O3Sr1W0.333
_cod_original_cell_volume 270.1741
_cod_original_formula_sum 'In0.667 O3 Sr1 W0.333'
_cod_database_code 1531322

loop_
_symmetry_equiv_pos_as_xyz
x,y,z
-x+1/2,-y,z+1/2
x+1/2,-y+1/2,-z+1/2
-x,y+1/2,-z
-x,-y,-z
x-1/2,y,-z-1/2
-x-1/2,y-1/2,z-1/2
x,-y-1/2,z

loop_
_atom_site_label
_atom_site_type_symbol
_atom_site_fract_x
_atom_site_fract_y
_atom_site_fract_z
_atom_site_occupancy
_atom_site_U_iso_or_equiv
In1 In+3 0 0 0.5 0.667 0.0
O2 O-2 0.245 0.047 0.71 1 0.0
Sr1 Sr+2 0.0245 0.25 -0.0168 1 0.0
O1 O-2 0.484 0.25 0.053 1 0.0
W1 W+6 0 0 0.5 0.333 0.0
